data_4024333
loop_
_publ_author_name
'Deju Ye'
'Wenfeng Liu'
'Dengyou Zhang'
'Enguang Feng'
'Hualiang Jiang'
'Hong Liu'

_publ_contact_author 'Deju Ye'
_publ_contact_author_email yedeju@mail.shcnc.ac.cn
_publ_section_title
;
Efficient Dehydrative Sialylation of C-4-Aminated Sialyl-Hemiketal Donors
with Ph2SO/Tf2O
;
_journal_name_full 'Journal of Organic Chemistry'
_journal_page_first 1733
_journal_page_last 1735
_journal_paper_doi 10.1021/jo802396a
_journal_volume 74
_journal_year 2009
_chemical_absolute_configuration ad
_chemical_formula_sum 'C23 H36 N2 O12'
_chemical_formula_weight 532.54
_chemical_name_systematic
; 
 Methyl [2-methyl 5-acetamido-4-morpholin-4-yl-7,8,9-
tri-O-acetyl-3,5-dideoxy-D-glycerol-alfa-D-galacto-non-2-
ulopyranosid]onate 
;
_space_group_IT_number 19
_symmetry_cell_setting orthorhombic
_symmetry_space_group_name_Hall 'P 2ac 2ab'
_symmetry_space_group_name_H-M 'P 21 21 21'
_atom_sites_solution_hydrogens geom
_atom_sites_solution_primary direct
_atom_sites_solution_secondary difmap
_audit_creation_method SHELXL-97
_cell_angle_alpha 90.00
_cell_angle_beta 90.00
_cell_angle_gamma 90.00
_cell_formula_units_Z 4
_cell_length_a 9.8651(12)
_cell_length_b 11.3312(13)
_cell_length_c 24.133(3)
_cell_measurement_reflns_used 3645
_cell_measurement_temperature 293(2)
_cell_measurement_theta_max 52.098
_cell_measurement_theta_min 4.932
_cell_volume 2697.6(6)
_computing_cell_refinement 'Bruker SMART'
_computing_data_collection 'Bruker SMART'
_computing_data_reduction 'Bruker SHELXTL'
_computing_molecular_graphics 'Bruker SHELXTL'
_computing_publication_material 'Bruker SHELXTL'
_computing_structure_refinement 'SHELXL-97 (Sheldrick, 1997)'
_computing_structure_solution 'SHELXS-97 (Sheldrick, 1990)'
_diffrn_ambient_temperature 293(2)
_diffrn_measured_fraction_theta_full 0.999
_diffrn_measured_fraction_theta_max 0.999
_diffrn_measurement_device_type 'CCD area detector'
_diffrn_measurement_method 'phi and omega scans'
_diffrn_radiation_monochromator graphite
_diffrn_radiation_source 'fine-focus sealed tube'
_diffrn_radiation_type MoK\a
_diffrn_radiation_wavelength 0.71073
_diffrn_reflns_av_R_equivalents 0.1435
_diffrn_reflns_av_sigmaI/netI 0.0829
_diffrn_reflns_limit_h_max 11
_diffrn_reflns_limit_h_min -12
_diffrn_reflns_limit_k_max 12
_diffrn_reflns_limit_k_min -13
_diffrn_reflns_limit_l_max 29
_diffrn_reflns_limit_l_min -29
_diffrn_reflns_number 14773
_diffrn_reflns_theta_full 26.00
_diffrn_reflns_theta_max 26.00
_diffrn_reflns_theta_min 1.69
_exptl_absorpt_coefficient_mu 0.106
_exptl_absorpt_correction_T_max 1.00000
_exptl_absorpt_correction_T_min 0.78894
_exptl_absorpt_correction_type empirical
_exptl_absorpt_process_details sadabs
_exptl_crystal_colour colorless
_exptl_crystal_density_diffrn 1.311
_exptl_crystal_density_method 'not measured'
_exptl_crystal_description prismatic
_exptl_crystal_F_000 1136
_exptl_crystal_preparation methanol
_exptl_crystal_size_max 0.495
_exptl_crystal_size_mid 0.441
_exptl_crystal_size_min 0.271
_refine_diff_density_max 0.314
_refine_diff_density_min -0.272
_refine_diff_density_rms 0.055
_refine_ls_abs_structure_details 'Flack H D (1983), Acta Cryst. A39, 876-881'
_refine_ls_abs_structure_Flack 10(10)
_refine_ls_extinction_method none
_refine_ls_goodness_of_fit_ref 0.995
_refine_ls_hydrogen_treatment mixed
_refine_ls_matrix_type full
_refine_ls_number_parameters 344
_refine_ls_number_reflns 2997
_refine_ls_number_restraints 1
_refine_ls_restrained_S_all 0.995
_refine_ls_R_factor_all 0.0684
_refine_ls_R_factor_gt 0.0561
_refine_ls_shift/su_max 0.030
_refine_ls_shift/su_mean 0.008
_refine_ls_structure_factor_coef Fsqd
_refine_ls_weighting_details 'calc w=1/[\s^2^(Fo^2^)+(0.0858P)^2^+0.0000P] where P=(Fo^2^+2Fc^2^)/3'
_refine_ls_weighting_scheme calc
_refine_ls_wR_factor_gt 0.1382
_refine_ls_wR_factor_ref 0.1447
_reflns_number_gt 2409
_reflns_number_total 2997
_reflns_threshold_expression >2sigma(I)
_cod_data_source_file jo802396a_si_001.cif
_cod_data_source_block dddcsyn02
_cod_depositor_comments
;
The following automatic conversions were performed:
'_symmetry_cell_setting' value 'Orthorhombic' changed to 'orthorhombic'
according to '/home/saulius/struct/CIF-dictionaries/cif_core.dic'
dictionary named 'cif_core.dic' version 2.4.1 from 2010-06-29.

Automatic conversion script
Id: cif_fix_enum 1527 2010-12-29 10:47:43Z saulius 
;
_cod_original_sg_symbol_H-M P2(1)2(1)2(1)
_cod_database_code 4024333

loop_
_symmetry_equiv_pos_as_xyz
'x, y, z'
'-x+1/2, -y, z+1/2'
'-x, y+1/2, -z+1/2'
'x+1/2, -y+1/2, -z'

loop_
_atom_site_label
_atom_site_type_symbol
_atom_site_fract_x
_atom_site_fract_y
_atom_site_fract_z
_atom_site_U_iso_or_equiv
_atom_site_adp_type
_atom_site_occupancy
_atom_site_symmetry_multiplicity
_atom_site_calc_flag
_atom_site_refinement_flags
_atom_site_disorder_assembly
_atom_site_disorder_group
O1 O 0.8376(3) 0.1953(2) 0.18253(9) 0.0370(6) Uani 1 1 d . . .
O2 O 0.8535(3) 0.3168(3) 0.25740(9) 0.0524(7) Uani 1 1 d . . .
O3 O 0.5711(3) 0.2566(3) 0.19889(14) 0.0661(8) Uani 1 1 d . . .
O4 O 0.6263(3) 0.4455(3) 0.20789(15) 0.0716(9) Uani 1 1 d . . .
O5 O 1.0902(5) 0.6756(3) 0.04103(16) 0.0881(12) Uani 1 1 d . . .
O6 O 1.0878(2) 0.2389(3) 0.00541(11) 0.0507(7) Uani 1 1 d . . .
O7 O 0.9808(2) 0.0282(2) 0.10889(9) 0.0373(6) Uani 1 1 d . . .
O8 O 0.9654(4) -0.0348(3) 0.02048(12) 0.0637(9) Uani 1 1 d . . .
O9 O 0.7187(3) -0.1371(2) 0.12897(11) 0.0466(6) Uani 1 1 d . . .
O10 O 0.5137(4) -0.0673(6) 0.1321(3) 0.111(4) Uani 1 1 d . . .
O11 O 0.8096(3) -0.1376(2) 0.24211(10) 0.0487(7) Uani 1 1 d . . .
O12 O 0.8833(4) -0.3108(3) 0.20890(14) 0.0824(11) Uani 1 1 d . . .
N1 N 0.9423(3) 0.4747(3) 0.07387(12) 0.0402(7) Uani 1 1 d . . .
N2 N 0.8677(3) 0.2459(3) 0.03153(10) 0.0309(6) Uani 1 1 d D . .
C1 C 0.6551(4) 0.3313(3) 0.20145(15) 0.0438(9) Uani 1 1 d . . .
C2 C 0.8071(4) 0.3120(3) 0.20195(14) 0.0387(8) Uani 1 1 d . . .
C3 C 0.8887(4) 0.4020(3) 0.17055(14) 0.0394(8) Uani 1 1 d . . .
H3A H 0.9842 0.3908 0.1786 0.047 Uiso 1 1 calc R . .
H3B H 0.8634 0.4805 0.1827 0.047 Uiso 1 1 calc R . .
C4 C 0.8656(4) 0.3915(3) 0.10771(13) 0.0334(8) Uani 1 1 d . . .
H4 H 0.7691 0.4061 0.1008 0.040 Uiso 1 1 calc R . .
C5 C 0.8960(3) 0.2636(3) 0.08975(12) 0.0295(7) Uani 1 1 d . . .
H5 H 0.9921 0.2472 0.0964 0.035 Uiso 1 1 calc R . .
C6 C 0.8108(3) 0.1782(3) 0.12484(12) 0.0321(7) Uani 1 1 d . . .
H6 H 0.7147 0.1948 0.1180 0.038 Uiso 1 1 calc R . .
C7 C 0.8372(3) 0.0484(3) 0.11202(13) 0.0324(7) Uani 1 1 d . . .
H7 H 0.7972 0.0301 0.0759 0.039 Uiso 1 1 calc R . .
C8 C 0.7733(4) -0.0328(3) 0.15538(14) 0.0372(8) Uani 1 1 d . . .
H14 H 0.7003 0.0094 0.1745 0.045 Uiso 1 1 calc R . .
C9 C 0.8755(4) -0.0751(4) 0.19720(16) 0.0451(9) Uani 1 1 d . . .
H9A H 0.9401 -0.1271 0.1792 0.054 Uiso 1 1 calc R . .
H9B H 0.9249 -0.0081 0.2120 0.054 Uiso 1 1 calc R . .
C10 C 0.4858(5) 0.4773(5) 0.2152(2) 0.0854(17) Uani 1 1 d . . .
H10A H 0.4387 0.4689 0.1806 0.128 Uiso 1 1 calc R . .
H10B H 0.4798 0.5577 0.2275 0.128 Uiso 1 1 calc R . .
H10C H 0.4453 0.4264 0.2424 0.128 Uiso 1 1 calc R . .
C11 C 0.7913(5) 0.2348(5) 0.29491(16) 0.0670(13) Uani 1 1 d . . .
H11A H 0.6970 0.2538 0.2990 0.100 Uiso 1 1 calc R . .
H11B H 0.8353 0.2395 0.3303 0.100 Uiso 1 1 calc R . .
H11C H 0.8001 0.1562 0.2805 0.100 Uiso 1 1 calc R . .
C12 C 0.9677(4) 0.2400(3) -0.00638(14) 0.0379(8) Uani 1 1 d . . .
C13 C 0.9205(4) 0.2331(6) -0.06567(16) 0.0690(14) Uani 1 1 d . . .
H13A H 0.9694 0.2895 -0.0876 0.103 Uiso 1 1 calc R . .
H13B H 0.8252 0.2502 -0.0674 0.103 Uiso 1 1 calc R . .
H13C H 0.9367 0.1552 -0.0798 0.103 Uiso 1 1 calc R . .
C14 C 1.0342(4) -0.0146(3) 0.06018(17) 0.0458(9) Uani 1 1 d . . .
C15 C 1.1815(5) -0.0334(4) 0.0655(2) 0.0668(13) Uani 1 1 d . . .
H15A H 1.2049 -0.1091 0.0504 0.100 Uiso 1 1 calc R . .
H15B H 1.2066 -0.0305 0.1039 0.100 Uiso 1 1 calc R . .
H15C H 1.2289 0.0273 0.0456 0.100 Uiso 1 1 calc R . .
C16 C 0.5883(5) -0.1481(5) 0.12284(19) 0.0620(12) Uani 1 1 d . . .
C17 C 0.5465(5) -0.2643(5) 0.1017(2) 0.0727(14) Uani 1 1 d . . .
H17A H 0.4494 -0.2701 0.1026 0.109 Uiso 1 1 calc R . .
H17B H 0.5850 -0.3252 0.1244 0.109 Uiso 1 1 calc R . .
H17C H 0.5777 -0.2734 0.0642 0.109 Uiso 1 1 calc R . .
C18 C 0.8267(4) -0.2546(4) 0.24381(16) 0.0500(10) Uani 1 1 d . . .
C19 C 0.7683(5) -0.3078(5) 0.29551(18) 0.0674(13) Uani 1 1 d . . .
H19A H 0.7872 -0.3909 0.2962 0.101 Uiso 1 1 calc R . .
H19B H 0.6720 -0.2955 0.2961 0.101 Uiso 1 1 calc R . .
H19C H 0.8084 -0.2710 0.3274 0.101 Uiso 1 1 calc R . .
C20 C 0.8809(5) 0.5921(3) 0.07267(17) 0.0542(11) Uani 1 1 d . . .
H20A H 0.8892 0.6289 0.1088 0.065 Uiso 1 1 calc R . .
H20B H 0.7852 0.5855 0.0638 0.065 Uiso 1 1 calc R . .
C21 C 1.0847(4) 0.4851(4) 0.0855(2) 0.0580(11) Uani 1 1 d . . .
H21A H 1.1260 0.4074 0.0855 0.070 Uiso 1 1 calc R . .
H21B H 1.0974 0.5196 0.1219 0.070 Uiso 1 1 calc R . .
C22 C 0.9501(6) 0.6658(5) 0.0302(2) 0.0782(16) Uani 1 1 d . . .
H22A H 0.9368 0.6310 -0.0061 0.094 Uiso 1 1 calc R . .
H22B H 0.9099 0.7440 0.0299 0.094 Uiso 1 1 calc R . .
C23 C 1.1519(6) 0.5616(5) 0.0424(2) 0.0819(17) Uani 1 1 d . . .
H23A H 1.2475 0.5696 0.0509 0.098 Uiso 1 1 calc R . .
H23B H 1.1438 0.5246 0.0063 0.098 Uiso 1 1 calc R . .
H2 H 0.789(2) 0.246(4) 0.0228(13) 0.036(10) Uiso 1 1 d D . .

loop_
_atom_site_aniso_label
_atom_site_aniso_U_11
_atom_site_aniso_U_22
_atom_site_aniso_U_33
_atom_site_aniso_U_23
_atom_site_aniso_U_13
_atom_site_aniso_U_12
O1 0.0495(15) 0.0307(13) 0.0309(11) -0.0002(9) -0.0008(10) -0.0001(11)
O2 0.0711(19) 0.0560(17) 0.0302(12) -0.0026(11) -0.0035(12) -0.0122(15)
O3 0.0523(17) 0.063(2) 0.083(2) -0.0151(17) 0.0052(15) -0.0083(17)
O4 0.064(2) 0.0524(19) 0.098(2) -0.0054(17) 0.0249(18) 0.0086(16)
O5 0.117(3) 0.053(2) 0.093(3) 0.0142(18) 0.006(2) -0.038(2)
O6 0.0362(15) 0.0666(19) 0.0495(15) -0.0037(13) 0.0103(11) 0.0003(14)
O7 0.0377(13) 0.0347(13) 0.0395(12) -0.0031(10) 0.0030(10) 0.0020(11)
O8 0.080(2) 0.060(2) 0.0507(16) -0.0162(14) 0.0058(16) 0.0083(18)
O9 0.0418(15) 0.0295(14) 0.0686(16) -0.0056(12) 0.0005(12) -0.0047(11)
O10 0.063(3) 0.117(6) 0.154(9) -0.107(6) -0.055(4) 0.023(3)
O11 0.0637(18) 0.0419(16) 0.0404(13) 0.0056(11) 0.0060(12) 0.0049(13)
O12 0.139(3) 0.0402(17) 0.068(2) -0.0109(15) 0.024(2) -0.007(2)
N1 0.0501(19) 0.0299(16) 0.0408(16) -0.0005(13) 0.0115(13) -0.0040(13)
N2 0.0291(15) 0.0346(15) 0.0291(13) 0.0002(11) -0.0021(11) -0.0026(13)
C1 0.053(2) 0.041(2) 0.0379(18) 0.0001(16) 0.0100(17) -0.0020(19)
C2 0.049(2) 0.037(2) 0.0302(16) -0.0030(15) 0.0020(15) -0.0015(16)
C3 0.047(2) 0.0336(19) 0.0374(18) -0.0064(14) 0.0044(16) -0.0045(16)
C4 0.038(2) 0.0298(18) 0.0322(17) -0.0009(13) 0.0024(14) -0.0019(15)
C5 0.0309(17) 0.0305(17) 0.0272(15) 0.0007(13) 0.0005(12) -0.0014(14)
C6 0.0331(18) 0.0320(18) 0.0310(16) -0.0006(14) -0.0004(13) -0.0015(14)
C7 0.0343(18) 0.0301(18) 0.0327(16) 0.0003(13) 0.0004(14) -0.0014(15)
C8 0.0396(19) 0.0263(18) 0.0456(19) 0.0013(15) 0.0036(15) -0.0019(15)
C9 0.050(2) 0.038(2) 0.048(2) 0.0076(16) -0.0002(18) -0.0048(18)
C10 0.068(3) 0.078(4) 0.110(4) 0.001(3) 0.029(3) 0.022(3)
C11 0.083(3) 0.079(3) 0.039(2) 0.013(2) 0.009(2) -0.017(3)
C12 0.037(2) 0.039(2) 0.0380(18) -0.0001(15) 0.0072(15) -0.0019(17)
C13 0.057(3) 0.114(4) 0.036(2) -0.007(2) 0.0057(18) -0.007(3)
C14 0.052(2) 0.0284(19) 0.057(2) 0.0017(17) 0.0125(19) 0.0036(17)
C15 0.056(3) 0.062(3) 0.082(3) -0.004(3) 0.025(2) 0.013(2)
C16 0.046(3) 0.069(3) 0.071(3) -0.016(2) -0.007(2) 0.002(2)
C17 0.076(3) 0.073(3) 0.069(3) 0.012(3) -0.020(2) -0.034(3)
C18 0.063(3) 0.043(2) 0.044(2) 0.0040(18) -0.0021(19) -0.007(2)
C19 0.075(3) 0.067(3) 0.060(3) 0.030(2) 0.002(2) -0.010(2)
C20 0.076(3) 0.036(2) 0.051(2) 0.0030(17) 0.002(2) -0.001(2)
C21 0.060(3) 0.043(2) 0.071(3) 0.002(2) 0.012(2) -0.008(2)
C22 0.112(5) 0.043(3) 0.080(3) 0.017(2) -0.005(3) -0.025(3)
C23 0.083(4) 0.073(4) 0.089(4) -0.002(3) 0.029(3) -0.035(3)

loop_
_atom_type_symbol
_atom_type_description
_atom_type_scat_dispersion_real
_atom_type_scat_dispersion_imag
_atom_type_scat_source
C C 0.0033 0.0000 'International Tables Vol C Tables 4.2.6.8 and 6.1.1.4'
H H 0.0000 0.0000 'International Tables Vol C Tables 4.2.6.8 and 6.1.1.4'
N N 0.0061 0.0000 'International Tables Vol C Tables 4.2.6.8 and 6.1.1.4'
O O 0.0106 0.0000 'International Tables Vol C Tables 4.2.6.8 and 6.1.1.4'

loop_
_geom_angle_atom_site_label_1
_geom_angle_atom_site_label_2
_geom_angle_atom_site_label_3
_geom_angle
_geom_angle_site_symmetry_1
_geom_angle_site_symmetry_3
_geom_angle_publ_flag
C6 O1 C2 113.8(2) . . ?
C2 O2 C11 115.7(3) . . ?
C1 O4 C10 117.4(4) . . ?
C22 O5 C23 110.5(4) . . ?
C14 O7 C7 118.6(3) . . ?
C16 O9 C8 119.8(3) . . ?
C18 O11 C9 116.8(3) . . ?
C21 N1 C4 116.8(3) . . ?
C21 N1 C20 109.6(3) . . ?
C4 N1 C20 112.6(3) . . ?
C12 N2 C5 121.7(3) . . ?
C12 N2 H2 122(2) . . ?
C5 N2 H2 116(2) . . ?
O3 C1 O4 123.3(4) . . ?
O3 C1 C2 126.1(4) . . ?
O4 C1 C2 110.5(3) . . ?
O2 C2 O1 106.0(3) . . ?
O2 C2 C3 106.1(3) . . ?
O1 C2 C3 110.3(3) . . ?
O2 C2 C1 108.8(3) . . ?
O1 C2 C1 109.8(3) . . ?
C3 C2 C1 115.4(3) . . ?
C2 C3 C4 111.4(3) . . ?
C2 C3 H3A 109.3 . . ?
C4 C3 H3A 109.3 . . ?
C2 C3 H3B 109.3 . . ?
C4 C3 H3B 109.3 . . ?
H3A C3 H3B 108.0 . . ?
N1 C4 C3 115.2(3) . . ?
N1 C4 C5 110.4(3) . . ?
C3 C4 C5 108.7(3) . . ?
N1 C4 H4 107.4 . . ?
C3 C4 H4 107.4 . . ?
C5 C4 H4 107.4 . . ?
N2 C5 C6 110.1(3) . . ?
N2 C5 C4 111.4(3) . . ?
C6 C5 C4 109.3(3) . . ?
N2 C5 H5 108.7 . . ?
C6 C5 H5 108.7 . . ?
C4 C5 H5 108.7 . . ?
O1 C6 C7 107.2(3) . . ?
O1 C6 C5 110.5(3) . . ?
C7 C6 C5 113.7(3) . . ?
O1 C6 H6 108.4 . . ?
C7 C6 H6 108.4 . . ?
C5 C6 H6 108.4 . . ?
O7 C7 C6 109.4(3) . . ?
O7 C7 C8 110.3(3) . . ?
C6 C7 C8 111.8(3) . . ?
O7 C7 H7 108.4 . . ?
C6 C7 H7 108.4 . . ?
C8 C7 H7 108.4 . . ?
O9 C8 C9 106.5(3) . . ?
O9 C8 C7 110.1(3) . . ?
C9 C8 C7 112.0(3) . . ?
O9 C8 H14 109.4 . . ?
C9 C8 H14 109.4 . . ?
C7 C8 H14 109.4 . . ?
O11 C9 C8 110.9(3) . . ?
O11 C9 H9A 109.5 . . ?
C8 C9 H9A 109.5 . . ?
O11 C9 H9B 109.5 . . ?
C8 C9 H9B 109.5 . . ?
H9A C9 H9B 108.1 . . ?
O4 C10 H10A 109.5 . . ?
O4 C10 H10B 109.5 . . ?
H10A C10 H10B 109.5 . . ?
O4 C10 H10C 109.5 . . ?
H10A C10 H10C 109.5 . . ?
H10B C10 H10C 109.5 . . ?
O2 C11 H11A 109.5 . . ?
O2 C11 H11B 109.5 . . ?
H11A C11 H11B 109.5 . . ?
O2 C11 H11C 109.5 . . ?
H11A C11 H11C 109.5 . . ?
H11B C11 H11C 109.5 . . ?
O6 C12 N2 123.6(3) . . ?
O6 C12 C13 121.5(3) . . ?
N2 C12 C13 114.9(3) . . ?
C12 C13 H13A 109.5 . . ?
C12 C13 H13B 109.5 . . ?
H13A C13 H13B 109.5 . . ?
C12 C13 H13C 109.5 . . ?
H13A C13 H13C 109.5 . . ?
H13B C13 H13C 109.5 . . ?
O8 C14 O7 122.3(4) . . ?
O8 C14 C15 126.9(4) . . ?
O7 C14 C15 110.7(4) . . ?
C14 C15 H15A 109.5 . . ?
C14 C15 H15B 109.5 . . ?
H15A C15 H15B 109.5 . . ?
C14 C15 H15C 109.5 . . ?
H15A C15 H15C 109.5 . . ?
H15B C15 H15C 109.5 . . ?
O10 C16 O9 121.0(5) . . ?
O10 C16 C17 125.2(5) . . ?
O9 C16 C17 113.7(5) . . ?
C16 C17 H17A 109.5 . . ?
C16 C17 H17B 109.5 . . ?
H17A C17 H17B 109.5 . . ?
C16 C17 H17C 109.5 . . ?
H17A C17 H17C 109.5 . . ?
H17B C17 H17C 109.5 . . ?
O12 C18 O11 124.5(4) . . ?
O12 C18 C19 123.5(4) . . ?
O11 C18 C19 112.1(4) . . ?
C18 C19 H19A 109.5 . . ?
C18 C19 H19B 109.5 . . ?
H19A C19 H19B 109.5 . . ?
C18 C19 H19C 109.5 . . ?
H19A C19 H19C 109.5 . . ?
H19B C19 H19C 109.5 . . ?
N1 C20 C22 109.5(4) . . ?
N1 C20 H20A 109.8 . . ?
C22 C20 H20A 109.8 . . ?
N1 C20 H20B 109.8 . . ?
C22 C20 H20B 109.8 . . ?
H20A C20 H20B 108.2 . . ?
N1 C21 C23 110.0(4) . . ?
N1 C21 H21A 109.7 . . ?
C23 C21 H21A 109.7 . . ?
N1 C21 H21B 109.7 . . ?
C23 C21 H21B 109.7 . . ?
H21A C21 H21B 108.2 . . ?
O5 C22 C20 111.5(4) . . ?
O5 C22 H22A 109.3 . . ?
C20 C22 H22A 109.3 . . ?
O5 C22 H22B 109.3 . . ?
C20 C22 H22B 109.3 . . ?
H22A C22 H22B 108.0 . . ?
O5 C23 C21 110.4(4) . . ?
O5 C23 H23A 109.6 . . ?
C21 C23 H23A 109.6 . . ?
O5 C23 H23B 109.6 . . ?
C21 C23 H23B 109.6 . . ?
H23A C23 H23B 108.1 . . ?

loop_
_geom_bond_atom_site_label_1
_geom_bond_atom_site_label_2
_geom_bond_distance
_geom_bond_site_symmetry_2
_geom_bond_publ_flag
O1 C6 1.431(4) . ?
O1 C2 1.435(4) . ?
O2 C2 1.415(4) . ?
O2 C11 1.435(5) . ?
O3 C1 1.187(5) . ?
O4 C1 1.334(5) . ?
O4 C10 1.443(6) . ?
O5 C22 1.411(7) . ?
O5 C23 1.429(8) . ?
O6 C12 1.218(4) . ?
O7 C14 1.376(4) . ?
O7 C7 1.437(4) . ?
O8 C14 1.196(5) . ?
O9 C16 1.301(5) . ?
O9 C8 1.446(4) . ?
O10 C16 1.195(7) . ?
O11 C18 1.337(5) . ?
O11 C9 1.449(4) . ?
O12 C18 1.195(5) . ?
N1 C21 1.437(5) . ?
N1 C4 1.459(4) . ?
N1 C20 1.462(5) . ?
N2 C12 1.347(4) . ?
N2 C5 1.446(4) . ?
N2 H2 0.809(18) . ?
C1 C2 1.515(6) . ?
C2 C3 1.504(5) . ?
C3 C4 1.538(5) . ?
C3 H3A 0.9700 . ?
C3 H3B 0.9700 . ?
C4 C5 1.543(5) . ?
C4 H4 0.9800 . ?
C5 C6 1.536(4) . ?
C5 H5 0.9800 . ?
C6 C7 1.526(5) . ?
C6 H6 0.9800 . ?
C7 C8 1.529(5) . ?
C7 H7 0.9800 . ?
C8 C9 1.506(5) . ?
C8 H14 0.9800 . ?
C9 H9A 0.9700 . ?
C9 H9B 0.9700 . ?
C10 H10A 0.9600 . ?
C10 H10B 0.9600 . ?
C10 H10C 0.9600 . ?
C11 H11A 0.9600 . ?
C11 H11B 0.9600 . ?
C11 H11C 0.9600 . ?
C12 C13 1.507(5) . ?
C13 H13A 0.9600 . ?
C13 H13B 0.9600 . ?
C13 H13C 0.9600 . ?
C14 C15 1.475(6) . ?
C15 H15A 0.9600 . ?
C15 H15B 0.9600 . ?
C15 H15C 0.9600 . ?
C16 C17 1.472(7) . ?
C17 H17A 0.9600 . ?
C17 H17B 0.9600 . ?
C17 H17C 0.9600 . ?
C18 C19 1.500(5) . ?
C19 H19A 0.9600 . ?
C19 H19B 0.9600 . ?
C19 H19C 0.9600 . ?
C20 C22 1.488(6) . ?
C20 H20A 0.9700 . ?
C20 H20B 0.9700 . ?
C21 C23 1.507(6) . ?
C21 H21A 0.9700 . ?
C21 H21B 0.9700 . ?
C22 H22A 0.9700 . ?
C22 H22B 0.9700 . ?
C23 H23A 0.9700 . ?
C23 H23B 0.9700 . ?

loop_
_geom_hbond_atom_site_label_D
_geom_hbond_atom_site_label_H
_geom_hbond_atom_site_label_A
_geom_hbond_distance_DH
_geom_hbond_distance_HA
_geom_hbond_distance_DA
_geom_hbond_angle_DHA
_geom_hbond_site_symmetry_A
N2 H2 O6 0.809(18) 2.10(2) 2.907(4) 174(4) 4_455

loop_
_geom_torsion_atom_site_label_1
_geom_torsion_atom_site_label_2
_geom_torsion_atom_site_label_3
_geom_torsion_atom_site_label_4
_geom_torsion
_geom_torsion_site_symmetry_1
_geom_torsion_site_symmetry_2
_geom_torsion_site_symmetry_3
_geom_torsion_site_symmetry_4
_geom_torsion_publ_flag
C10 O4 C1 O3 3.6(6) . . . . ?
C10 O4 C1 C2 -172.5(4) . . . . ?
C11 O2 C2 O1 -61.0(4) . . . . ?
C11 O2 C2 C3 -178.3(4) . . . . ?
C11 O2 C2 C1 57.0(4) . . . . ?
C6 O1 C2 O2 -173.6(3) . . . . ?
C6 O1 C2 C3 -59.2(4) . . . . ?
C6 O1 C2 C1 69.0(3) . . . . ?
O3 C1 C2 O2 -98.5(4) . . . . ?
O4 C1 C2 O2 77.6(4) . . . . ?
O3 C1 C2 O1 17.1(5) . . . . ?
O4 C1 C2 O1 -166.8(3) . . . . ?
O3 C1 C2 C3 142.5(4) . . . . ?
O4 C1 C2 C3 -41.5(4) . . . . ?
O2 C2 C3 C4 170.4(3) . . . . ?
O1 C2 C3 C4 56.0(4) . . . . ?
C1 C2 C3 C4 -69.1(4) . . . . ?
C21 N1 C4 C3 48.5(4) . . . . ?
C20 N1 C4 C3 -79.5(4) . . . . ?
C21 N1 C4 C5 -75.0(4) . . . . ?
C20 N1 C4 C5 156.9(3) . . . . ?
C2 C3 C4 N1 -179.3(3) . . . . ?
C2 C3 C4 C5 -54.8(4) . . . . ?
C12 N2 C5 C6 -134.8(3) . . . . ?
C12 N2 C5 C4 103.7(4) . . . . ?
N1 C4 C5 N2 -56.5(4) . . . . ?
C3 C4 C5 N2 176.3(3) . . . . ?
N1 C4 C5 C6 -178.3(3) . . . . ?
C3 C4 C5 C6 54.4(3) . . . . ?
C2 O1 C6 C7 -175.4(3) . . . . ?
C2 O1 C6 C5 60.2(3) . . . . ?
N2 C5 C6 O1 -179.8(3) . . . . ?
C4 C5 C6 O1 -57.1(3) . . . . ?
N2 C5 C6 C7 59.6(4) . . . . ?
C4 C5 C6 C7 -177.7(3) . . . . ?
C14 O7 C7 C6 -120.4(3) . . . . ?
C14 O7 C7 C8 116.3(3) . . . . ?
O1 C6 C7 O7 -76.6(3) . . . . ?
C5 C6 C7 O7 45.8(3) . . . . ?
O1 C6 C7 C8 45.8(4) . . . . ?
C5 C6 C7 C8 168.3(3) . . . . ?
C16 O9 C8 C9 133.0(4) . . . . ?
C16 O9 C8 C7 -105.4(4) . . . . ?
O7 C7 C8 O9 -96.2(3) . . . . ?
C6 C7 C8 O9 141.9(3) . . . . ?
O7 C7 C8 C9 22.1(4) . . . . ?
C6 C7 C8 C9 -99.8(4) . . . . ?
C18 O11 C9 C8 108.2(4) . . . . ?
O9 C8 C9 O11 -67.8(4) . . . . ?
C7 C8 C9 O11 171.8(3) . . . . ?
C5 N2 C12 O6 6.4(6) . . . . ?
C5 N2 C12 C13 -174.4(4) . . . . ?
C7 O7 C14 O8 0.4(5) . . . . ?
C7 O7 C14 C15 -178.1(3) . . . . ?
C8 O9 C16 O10 9.7(8) . . . . ?
C8 O9 C16 C17 -172.9(3) . . . . ?
C9 O11 C18 O12 -5.9(6) . . . . ?
C9 O11 C18 C19 173.1(3) . . . . ?
C21 N1 C20 C22 57.9(5) . . . . ?
C4 N1 C20 C22 -170.4(4) . . . . ?
C4 N1 C21 C23 172.5(4) . . . . ?
C20 N1 C21 C23 -58.0(5) . . . . ?
C23 O5 C22 C20 58.4(6) . . . . ?
N1 C20 C22 O5 -58.3(5) . . . . ?
C22 O5 C23 C21 -57.6(6) . . . . ?
N1 C21 C23 O5 58.0(5) . . . . ?

loop_
_cod_related_entry_id
_cod_related_entry_database
_cod_related_entry_code
1 ChemSpider 30658896
